data_4120405
loop_
_publ_author_name
'Daniel L. M. Suess'
'Jonas C. Peters'

_publ_section_title
;
 A CO-Derived Iron Dicarbyne That Releases Olefin upon Hydrogenation
;
_journal_name_full 'Journal of the American Chemical Society'
_journal_page_first 12580
_journal_page_last 12583
_journal_paper_doi 10.1021/ja406874k
_journal_volume 135
_journal_year 2013
_chemical_formula_sum 'C32 H43 B Fe O2 P2'
_chemical_formula_weight 588.26
_chemical_name_systematic
;
 ?
;
_space_group_IT_number 2
_symmetry_cell_setting triclinic
_symmetry_space_group_name_Hall '-P 1'
_symmetry_space_group_name_H-M 'P -1'
_atom_sites_solution_hydrogens geom
_atom_sites_solution_primary direct
_atom_sites_solution_secondary difmap
_audit_creation_method SHELXL-97
_cell_angle_alpha 98.981(3)
_cell_angle_beta 99.435(3)
_cell_angle_gamma 105.950(2)
_cell_formula_units_Z 2
_cell_length_a 9.5324(6)
_cell_length_b 9.7170(7)
_cell_length_c 17.8890(16)
_cell_measurement_reflns_used 9336
_cell_measurement_temperature 100(2)
_cell_measurement_theta_max 45.67
_cell_measurement_theta_min 2.23
_cell_volume 1535.9(2)
_computing_cell_refinement 'SAINT V7.68A (Bruker-AXS, 2007)'
_computing_data_collection 'APEX2 v2010.7-0 (Bruker-AXS, 2007)'
_computing_data_reduction 'SAINT V7.68A (Bruker-AXS, 2007)'
_computing_molecular_graphics 'Bruker SHELXTL'
_computing_publication_material 'Bruker SHELXTL'
_computing_structure_refinement 'SHELXL-97 (Sheldrick, 2008)'
_computing_structure_solution 'SHELXS-97 (Sheldrick, 2008)'
_diffrn_ambient_temperature 100(2)
_diffrn_detector_area_resol_mean 8.33
_diffrn_measured_fraction_theta_full 1.000
_diffrn_measured_fraction_theta_max 0.975
_diffrn_measurement_device_type 'Bruker KAPPA APEX II'
_diffrn_measurement_method '\w and \f scans'
_diffrn_radiation_monochromator graphite
_diffrn_radiation_source 'fine-focus sealed tube'
_diffrn_radiation_type MoK\a
_diffrn_radiation_wavelength 0.71073
_diffrn_reflns_av_R_equivalents 0.0410
_diffrn_reflns_av_sigmaI/netI 0.0358
_diffrn_reflns_limit_h_max 19
_diffrn_reflns_limit_h_min -20
_diffrn_reflns_limit_k_max 19
_diffrn_reflns_limit_k_min -19
_diffrn_reflns_limit_l_max 37
_diffrn_reflns_limit_l_min -37
_diffrn_reflns_number 196119
_diffrn_reflns_theta_full 25.00
_diffrn_reflns_theta_max 48.60
_diffrn_reflns_theta_min 2.23
_exptl_absorpt_coefficient_mu 0.622
_exptl_absorpt_correction_T_max 0.8451
_exptl_absorpt_correction_T_min 0.8164
_exptl_absorpt_correction_type multi-scan
_exptl_absorpt_process_details none
_exptl_crystal_colour colourless
_exptl_crystal_density_diffrn 1.272
_exptl_crystal_description block
_exptl_crystal_F_000 624
_exptl_crystal_size_max 0.34
_exptl_crystal_size_mid 0.28
_exptl_crystal_size_min 0.28
_refine_diff_density_max 1.050
_refine_diff_density_min -0.482
_refine_diff_density_rms 0.077
_refine_ls_extinction_method none
_refine_ls_goodness_of_fit_ref 1.015
_refine_ls_hydrogen_treatment mixed
_refine_ls_matrix_type full
_refine_ls_number_parameters 427
_refine_ls_number_reflns 29527
_refine_ls_number_restraints 451
_refine_ls_restrained_S_all 1.008
_refine_ls_R_factor_all 0.0515
_refine_ls_R_factor_gt 0.0333
_refine_ls_shift/su_max 0.004
_refine_ls_shift/su_mean 0.000
_refine_ls_structure_factor_coef Fsqd
_refine_ls_weighting_details 'calc w=1/[\s^2^(Fo^2^)+(0.0542P)^2^+0.0348P] where P=(Fo^2^+2Fc^2^)/3'
_refine_ls_weighting_scheme calc
_refine_ls_wR_factor_gt 0.0924
_refine_ls_wR_factor_ref 0.0976
_reflns_number_gt 21988
_reflns_number_total 29527
_reflns_threshold_expression >2sigma(I)
_cod_data_source_file ja406874k_si_002_3.cif
_cod_data_source_block dlms113
_cod_database_code 4120405

loop_
_symmetry_equiv_pos_as_xyz
'x, y, z'
'-x, -y, -z'

loop_
_atom_site_label
_atom_site_type_symbol
_atom_site_fract_x
_atom_site_fract_y
_atom_site_fract_z
_atom_site_U_iso_or_equiv
_atom_site_adp_type
_atom_site_occupancy
_atom_site_symmetry_multiplicity
_atom_site_calc_flag
_atom_site_refinement_flags
_atom_site_disorder_assembly
_atom_site_disorder_group
Fe1 Fe 0.252861(8) 0.082205(8) 0.189633(4) 0.01058(2) Uani 1 1 d DU . .
P2 P 0.481272(15) 0.218962(16) 0.190233(8) 0.01315(2) Uani 1 1 d U A .
O1 O 0.07406(6) 0.28529(6) 0.19879(3) 0.02497(9) Uani 1 1 d U . .
O2 O 0.17670(7) 0.01497(7) 0.02146(3) 0.03041(12) Uani 1 1 d U . .
C15 C 0.20339(6) -0.17940(5) 0.28847(3) 0.01316(7) Uani 1 1 d U . .
C16 C 0.34017(5) -0.08045(5) 0.33279(3) 0.01136(7) Uani 1 1 d U A .
C19 C 0.24554(7) -0.37529(6) 0.34960(3) 0.01737(9) Uani 1 1 d U . .
H19 H 0.2119 -0.4729 0.3567 0.021 Uiso 1 1 calc R A .
C20 C 0.15608(6) -0.32450(6) 0.29816(4) 0.01743(9) Uani 1 1 d U A .
H20 H 0.0619 -0.3887 0.2692 0.021 Uiso 1 1 calc R . .
C8 C 0.76034(6) 0.33169(8) 0.29362(4) 0.02093(10) Uani 1 1 d U . .
H8 H 0.7931 0.3755 0.2531 0.025 Uiso 1 1 calc R . .
C18 C 0.38475(6) -0.28166(6) 0.39060(3) 0.01608(8) Uani 1 1 d U A .
H18 H 0.4491 -0.3165 0.4239 0.019 Uiso 1 1 calc R . .
C4 C 0.55718(5) 0.18297(5) 0.34214(3) 0.01120(6) Uani 1 1 d U . .
C14 C 0.46970(7) 0.50114(7) 0.24130(4) 0.02262(11) Uani 1 1 d U A .
H14A H 0.4813 0.5996 0.2314 0.034 Uiso 1 1 calc R . .
H14B H 0.5386 0.5076 0.2898 0.034 Uiso 1 1 calc R . .
H14C H 0.3667 0.4565 0.2457 0.034 Uiso 1 1 calc R . .
C5 C 0.66257(6) 0.20910(6) 0.41235(3) 0.01466(8) Uani 1 1 d U A .
H5 H 0.6301 0.1695 0.4541 0.018 Uiso 1 1 calc R . .
C17 C 0.42938(6) -0.13702(6) 0.38265(3) 0.01463(8) Uani 1 1 d U . .
H17 H 0.5237 -0.0739 0.4120 0.018 Uiso 1 1 calc R A .
C12 C 0.50493(6) 0.40690(7) 0.17427(4) 0.01908(9) Uani 1 1 d U . .
H12 H 0.6120 0.4517 0.1729 0.023 Uiso 1 1 calc R A .
C1 C 0.14546(6) 0.20762(6) 0.19670(3) 0.01422(7) Uani 1 1 d U A .
C6 C 0.81177(6) 0.29029(7) 0.42275(4) 0.01907(9) Uani 1 1 d U . .
H6 H 0.8799 0.3028 0.4703 0.023 Uiso 1 1 calc R A .
C3 C 0.61017(5) 0.24575(6) 0.28245(3) 0.01388(7) Uani 1 1 d U A .
C7 C 0.86104(6) 0.35331(8) 0.36309(4) 0.02289(11) Uani 1 1 d U A .
H7 H 0.9624 0.4104 0.3699 0.027 Uiso 1 1 calc R . .
C32 C 0.25510(6) 0.09238(6) 0.46035(3) 0.01507(8) Uani 1 1 d U A .
H32 H 0.2402 -0.0100 0.4528 0.018 Uiso 1 1 calc R . .
C13 C 0.40877(9) 0.40508(9) 0.09639(4) 0.02785(13) Uani 1 1 d U A .
H13A H 0.3029 0.3720 0.0984 0.042 Uiso 1 1 calc R . .
H13B H 0.4277 0.3381 0.0550 0.042 Uiso 1 1 calc R . .
H13C H 0.4342 0.5040 0.0859 0.042 Uiso 1 1 calc R . .
C29 C 0.29645(7) 0.39096(6) 0.48493(3) 0.01694(8) Uani 1 1 d U . .
H29 H 0.3111 0.4933 0.4929 0.020 Uiso 1 1 calc R . .
C31 C 0.20532(7) 0.16042(7) 0.52089(3) 0.01943(9) Uani 1 1 d U . .
H31 H 0.1580 0.1043 0.5539 0.023 Uiso 1 1 calc R . .
C27 C 0.32655(5) 0.17096(5) 0.41039(3) 0.01060(6) Uani 1 1 d U . .
C11 C 0.60321(12) 0.00174(12) 0.13469(5) 0.0397(2) Uani 1 1 d U A .
H11A H 0.6363 -0.0465 0.0916 0.060 Uiso 1 1 calc R . .
H11B H 0.5149 -0.0670 0.1444 0.060 Uiso 1 1 calc R . .
H11C H 0.6837 0.0331 0.1814 0.060 Uiso 1 1 calc R . .
C30 C 0.22483(7) 0.30976(7) 0.53298(3) 0.01896(9) Uani 1 1 d U . .
H30 H 0.1897 0.3560 0.5736 0.023 Uiso 1 1 calc R . .
C28 C 0.34681(6) 0.32230(5) 0.42505(3) 0.01357(7) Uani 1 1 d U A .
H28 H 0.3964 0.3796 0.3931 0.016 Uiso 1 1 calc R . .
C9 C 0.56369(7) 0.13534(9) 0.11379(4) 0.02294(11) Uani 1 1 d U . .
H9 H 0.4827 0.0978 0.0656 0.028 Uiso 1 1 calc R A .
B1 B 0.38570(6) 0.09411(6) 0.33959(3) 0.01044(7) Uani 1 1 d U A .
C10 C 0.69763(10) 0.23860(13) 0.09202(5) 0.0402(2) Uani 1 1 d U A .
H10A H 0.7838 0.2706 0.1359 0.060 Uiso 1 1 calc R . .
H10B H 0.6716 0.3242 0.0792 0.060 Uiso 1 1 calc R . .
H10C H 0.7228 0.1867 0.0471 0.060 Uiso 1 1 calc R . .
C2 C 0.20417(7) 0.03879(7) 0.08841(3) 0.01893(9) Uani 1 1 d U A .
H1 H 0.3001(11) 0.1272(11) 0.2831(6) 0.022(2) Uiso 1 1 d . . .
H2 H 0.3396(14) -0.0215(14) 0.1877(7) 0.040(3) Uiso 1 1 d . . .
P1 P 0.0970(2) -0.1187(2) 0.21305(10) 0.00983(14) Uani 0.623(16) 1 d PDU A 1
C22 C -0.1803(5) -0.2411(5) 0.2545(3) 0.0345(7) Uani 0.623(16) 1 d PDU A 1
H22A H -0.1287 -0.2711 0.2982 0.052 Uiso 0.623(16) 1 calc PR A 1
H22B H -0.2067 -0.3190 0.2079 0.052 Uiso 0.623(16) 1 calc PR A 1
H22C H -0.2713 -0.2234 0.2664 0.052 Uiso 0.623(16) 1 calc PR A 1
C21 C -0.0779(4) -0.1016(5) 0.2406(2) 0.0158(4) Uani 0.623(16) 1 d PDU A 1
H21 H -0.1352 -0.0746 0.1962 0.019 Uiso 0.623(16) 1 calc PR A 1
C23 C -0.0467(4) 0.0222(4) 0.31107(15) 0.0178(4) Uani 0.623(16) 1 d PDU A 1
H23A H -0.1410 0.0382 0.3187 0.027 Uiso 0.623(16) 1 calc PR A 1
H23B H 0.0201 0.1121 0.3026 0.027 Uiso 0.623(16) 1 calc PR A 1
H23C H 0.0007 -0.0044 0.3572 0.027 Uiso 0.623(16) 1 calc PR A 1
C24 C 0.0280(4) -0.2866(5) 0.1352(2) 0.0181(4) Uani 0.623(16) 1 d PDU A 1
H24 H -0.0223 -0.3682 0.1588 0.022 Uiso 0.623(16) 1 calc PR A 1
C25 C -0.0897(4) -0.2780(5) 0.0680(2) 0.0268(5) Uani 0.623(16) 1 d PDU A 1
H25A H -0.0465 -0.1956 0.0448 0.040 Uiso 0.623(16) 1 calc PR A 1
H25B H -0.1760 -0.2636 0.0874 0.040 Uiso 0.623(16) 1 calc PR A 1
H25C H -0.1218 -0.3693 0.0287 0.040 Uiso 0.623(16) 1 calc PR A 1
C26 C 0.1552(5) -0.3285(7) 0.1049(4) 0.0264(5) Uani 0.623(16) 1 d PDU A 1
H26A H 0.1145 -0.4230 0.0680 0.040 Uiso 0.623(16) 1 calc PR A 1
H26B H 0.2279 -0.3361 0.1484 0.040 Uiso 0.623(16) 1 calc PR A 1
H26C H 0.2047 -0.2533 0.0789 0.040 Uiso 0.623(16) 1 calc PR A 1
P10 P 0.1079(6) -0.1191(4) 0.2078(3) 0.0177(4) Uani 0.377(16) 1 d PDU A 2
C240 C 0.0479(11) -0.2810(9) 0.1260(5) 0.0314(13) Uani 0.377(16) 1 d PDU A 2
H240 H -0.0064 -0.3667 0.1457 0.038 Uiso 0.377(16) 1 calc PR A 2
C250 C -0.0624(12) -0.2654(9) 0.0569(6) 0.0453(18) Uani 0.377(16) 1 d PDU A 2
H25D H -0.0084 -0.1950 0.0297 0.068 Uiso 0.377(16) 1 calc PR A 2
H25E H -0.1400 -0.2306 0.0758 0.068 Uiso 0.377(16) 1 calc PR A 2
H25F H -0.1088 -0.3607 0.0211 0.068 Uiso 0.377(16) 1 calc PR A 2
C230 C -0.0464(8) 0.0034(10) 0.3065(4) 0.0313(11) Uani 0.377(16) 1 d PDU A 2
H23D H -0.1413 0.0202 0.3121 0.047 Uiso 0.377(16) 1 calc PR A 2
H23E H 0.0271 0.0962 0.3062 0.047 Uiso 0.377(16) 1 calc PR A 2
H23F H -0.0095 -0.0367 0.3500 0.047 Uiso 0.377(16) 1 calc PR A 2
C210 C -0.0705(9) -0.1039(9) 0.2313(6) 0.0284(12) Uani 0.377(16) 1 d PDU A 2
H210 H -0.1184 -0.0639 0.1893 0.034 Uiso 0.377(16) 1 calc PR A 2
C220 C -0.1849(9) -0.2517(9) 0.2328(8) 0.0502(19) Uani 0.377(16) 1 d PDU A 2
H22D H -0.1401 -0.2977 0.2712 0.075 Uiso 0.377(16) 1 calc PR A 2
H22E H -0.2121 -0.3167 0.1814 0.075 Uiso 0.377(16) 1 calc PR A 2
H22F H -0.2746 -0.2338 0.2466 0.075 Uiso 0.377(16) 1 calc PR A 2
C260 C 0.1837(14) -0.3141(12) 0.1030(6) 0.0419(18) Uani 0.377(16) 1 d PDU A 2
H26D H 0.1508 -0.4027 0.0619 0.063 Uiso 0.377(16) 1 calc PR A 2
H26E H 0.2465 -0.3293 0.1482 0.063 Uiso 0.377(16) 1 calc PR A 2
H26F H 0.2412 -0.2315 0.0842 0.063 Uiso 0.377(16) 1 calc PR A 2

loop_
_atom_site_aniso_label
_atom_site_aniso_U_11
_atom_site_aniso_U_22
_atom_site_aniso_U_33
_atom_site_aniso_U_23
_atom_site_aniso_U_13
_atom_site_aniso_U_12
Fe1 0.01229(3) 0.01219(3) 0.00814(3) 0.00163(2) 0.00068(2) 0.00638(2)
P2 0.01265(5) 0.01960(6) 0.01097(5) 0.00565(4) 0.00493(4) 0.00831(4)
O1 0.02010(19) 0.0212(2) 0.0390(3) 0.00840(19) 0.00746(18) 0.01321(16)
O2 0.0374(3) 0.0465(3) 0.01036(16) 0.00158(18) 0.00059(17) 0.0229(3)
C15 0.01403(17) 0.01007(16) 0.01434(17) 0.00238(13) -0.00068(14) 0.00434(14)
C16 0.01329(16) 0.01031(15) 0.01026(15) 0.00167(12) 0.00061(13) 0.00472(13)
C19 0.0208(2) 0.01241(18) 0.0201(2) 0.00634(16) 0.00304(17) 0.00625(16)
C20 0.0173(2) 0.01127(18) 0.0215(2) 0.00438(16) -0.00058(17) 0.00310(15)
C8 0.01209(19) 0.0282(3) 0.0230(2) 0.0086(2) 0.00582(17) 0.00404(18)
C18 0.0207(2) 0.01447(19) 0.01483(19) 0.00526(15) 0.00124(16) 0.00862(16)
C4 0.01084(15) 0.01248(16) 0.01030(15) 0.00109(13) 0.00149(12) 0.00482(13)
C14 0.0192(2) 0.0180(2) 0.0318(3) 0.0063(2) 0.0086(2) 0.00516(19)
C5 0.01309(17) 0.01670(19) 0.01208(17) 0.00039(15) -0.00061(14) 0.00464(15)
C17 0.01697(19) 0.01321(18) 0.01287(17) 0.00287(14) -0.00153(14) 0.00604(15)
C12 0.0159(2) 0.0227(2) 0.0226(2) 0.0120(2) 0.00745(18) 0.00625(18)
C1 0.01293(17) 0.01409(18) 0.01695(19) 0.00468(15) 0.00313(14) 0.00559(14)
C6 0.01222(18) 0.0225(2) 0.0186(2) -0.00095(18) -0.00216(16) 0.00521(17)
C3 0.01068(16) 0.0187(2) 0.01366(17) 0.00446(15) 0.00368(13) 0.00554(15)
C7 0.01047(18) 0.0282(3) 0.0268(3) 0.0041(2) 0.00234(18) 0.00284(19)
C32 0.0181(2) 0.01381(18) 0.01421(18) 0.00435(15) 0.00634(15) 0.00398(15)
C13 0.0286(3) 0.0340(3) 0.0271(3) 0.0197(3) 0.0063(2) 0.0121(3)
C29 0.0229(2) 0.01520(19) 0.01494(19) 0.00164(15) 0.00543(17) 0.00952(17)
C31 0.0233(2) 0.0219(2) 0.0160(2) 0.00601(18) 0.01044(18) 0.00706(19)
C27 0.01120(15) 0.01115(16) 0.00945(15) 0.00228(12) 0.00184(12) 0.00364(13)
C11 0.0540(5) 0.0567(5) 0.0331(4) 0.0157(4) 0.0222(4) 0.0456(5)
C30 0.0226(2) 0.0231(2) 0.01431(19) 0.00234(17) 0.00741(17) 0.0110(2)
C28 0.01788(19) 0.01189(17) 0.01257(17) 0.00318(14) 0.00467(15) 0.00609(15)
C9 0.0231(2) 0.0382(3) 0.0158(2) 0.0070(2) 0.00957(19) 0.0189(2)
B1 0.01126(18) 0.01074(18) 0.00888(16) 0.00175(14) 0.00071(14) 0.00372(14)
C10 0.0312(4) 0.0626(6) 0.0341(4) 0.0098(4) 0.0234(3) 0.0172(4)
C2 0.0221(2) 0.0255(3) 0.01155(18) 0.00205(17) 0.00165(16) 0.0133(2)
P1 0.0103(2) 0.00844(17) 0.0096(2) 0.00046(11) -0.00153(14) 0.00384(14)
C22 0.0192(10) 0.0197(6) 0.0598(16) 0.0035(9) 0.0166(12) -0.0037(6)
C21 0.0091(6) 0.0161(7) 0.0213(6) 0.0029(5) 0.0010(4) 0.0041(5)
C23 0.0171(7) 0.0196(6) 0.0166(6) 0.0020(5) 0.0063(5) 0.0051(4)
C24 0.0227(6) 0.0132(6) 0.0146(6) -0.0016(4) -0.0050(4) 0.0072(5)
C25 0.0328(9) 0.0179(9) 0.0201(7) -0.0015(5) -0.0126(6) 0.0065(7)
C26 0.0376(10) 0.0238(9) 0.0172(7) -0.0042(6) -0.0007(7) 0.0172(8)
P10 0.0153(6) 0.0099(3) 0.0231(8) 0.0004(5) -0.0056(5) 0.0039(4)
C240 0.047(3) 0.0116(9) 0.022(2) -0.0028(12) -0.0176(17) 0.0068(18)
C250 0.057(4) 0.0187(12) 0.036(3) 0.0012(16) -0.033(2) 0.002(2)
C230 0.0166(13) 0.036(2) 0.053(3) 0.0263(18) 0.0184(16) 0.0110(15)
C210 0.0132(11) 0.0197(18) 0.051(3) 0.0163(19) 0.0029(16) 0.0009(10)
C220 0.0182(13) 0.031(2) 0.095(5) 0.028(3) -0.001(3) -0.0030(14)
C260 0.070(5) 0.027(3) 0.025(2) -0.0110(17) -0.013(3) 0.032(3)

loop_
_atom_type_symbol
_atom_type_description
_atom_type_scat_dispersion_real
_atom_type_scat_dispersion_imag
_atom_type_scat_source
C C 0.0033 0.0016 'International Tables Vol C Tables 4.2.6.8 and 6.1.1.4'
H H 0.0000 0.0000 'International Tables Vol C Tables 4.2.6.8 and 6.1.1.4'
B B 0.0013 0.0007 'International Tables Vol C Tables 4.2.6.8 and 6.1.1.4'
O O 0.0106 0.0060 'International Tables Vol C Tables 4.2.6.8 and 6.1.1.4'
P P 0.1023 0.0942 'International Tables Vol C Tables 4.2.6.8 and 6.1.1.4'
Fe Fe 0.3463 0.8444 'International Tables Vol C Tables 4.2.6.8 and 6.1.1.4'

loop_
_geom_angle_atom_site_label_1
_geom_angle_atom_site_label_2
_geom_angle_atom_site_label_3
_geom_angle
C2 Fe1 C1 93.15(3)
C2 Fe1 P10 96.81(12)
C1 Fe1 P10 104.21(14)
C2 Fe1 P2 92.15(2)
C1 Fe1 P2 105.078(18)
P10 Fe1 P2 148.78(12)
C2 Fe1 P1 98.79(5)
C1 Fe1 P1 101.37(6)
P10 Fe1 P1 3.32(18)
P2 Fe1 P1 150.71(5)
C2 Fe1 B1 161.51(2)
C1 Fe1 B1 105.25(2)
P10 Fe1 B1 80.56(10)
P2 Fe1 B1 81.559(13)
P1 Fe1 B1 79.54(5)
C2 Fe1 H1 178.3(4)
C1 Fe1 H1 86.0(4)
P10 Fe1 H1 84.8(4)
P2 Fe1 H1 86.7(4)
P1 Fe1 H1 82.8(4)
B1 Fe1 H1 19.2(4)
C2 Fe1 H2 89.4(5)
C1 Fe1 H2 177.1(5)
P10 Fe1 H2 74.2(5)
P2 Fe1 H2 76.1(5)
P1 Fe1 H2 76.9(5)
B1 Fe1 H2 72.2(5)
H1 Fe1 H2 91.5(6)
C3 P2 C12 103.95(3)
C3 P2 C9 106.27(3)
C12 P2 C9 103.68(3)
C3 P2 Fe1 111.820(18)
C12 P2 Fe1 117.579(19)
C9 P2 Fe1 112.51(3)
C20 C15 C16 120.72(4)
C20 C15 P1 120.82(8)
C16 C15 P1 118.28(8)
C20 C15 P10 121.78(13)
C16 C15 P10 116.74(14)
P1 C15 P10 4.7(2)
C17 C16 C15 116.73(4)
C17 C16 B1 118.78(4)
C15 C16 B1 123.72(4)
C20 C19 C18 119.33(5)
C20 C19 H19 120.3
C18 C19 H19 120.3
C19 C20 C15 120.78(5)
C19 C20 H20 119.6
C15 C20 H20 119.6
C7 C8 C3 120.88(6)
C7 C8 H8 119.6
C3 C8 H8 119.6
C17 C18 C19 119.75(5)
C17 C18 H18 120.1
C19 C18 H18 120.1
C3 C4 C5 116.52(5)
C3 C4 B1 125.90(4)
C5 C4 B1 117.43(4)
C12 C14 H14A 109.5
C12 C14 H14B 109.5
H14A C14 H14B 109.5
C12 C14 H14C 109.5
H14A C14 H14C 109.5
H14B C14 H14C 109.5
C6 C5 C4 122.68(5)
C6 C5 H5 118.7
C4 C5 H5 118.7
C18 C17 C16 122.54(5)
C18 C17 H17 118.7
C16 C17 H17 118.7
C13 C12 C14 111.08(6)
C13 C12 P2 111.19(5)
C14 C12 P2 110.75(4)
C13 C12 H12 107.9
C14 C12 H12 107.9
P2 C12 H12 107.9
O1 C1 Fe1 177.71(5)
C5 C6 C7 119.68(5)
C5 C6 H6 120.2
C7 C6 H6 120.2
C4 C3 C8 120.90(5)
C4 C3 P2 119.41(4)
C8 C3 P2 119.67(4)
C8 C7 C6 119.29(5)
C8 C7 H7 120.4
C6 C7 H7 120.4
C31 C32 C27 121.92(5)
C31 C32 H32 119.0
C27 C32 H32 119.0
C12 C13 H13A 109.5
C12 C13 H13B 109.5
H13A C13 H13B 109.5
C12 C13 H13C 109.5
H13A C13 H13C 109.5
H13B C13 H13C 109.5
C30 C29 C28 120.10(5)
C30 C29 H29 119.9
C28 C29 H29 119.9
C30 C31 C32 120.24(5)
C30 C31 H31 119.9
C32 C31 H31 119.9
C32 C27 C28 116.38(4)
C32 C27 B1 122.79(4)
C28 C27 B1 120.82(4)
C9 C11 H11A 109.5
C9 C11 H11B 109.5
H11A C11 H11B 109.5
C9 C11 H11C 109.5
H11A C11 H11C 109.5
H11B C11 H11C 109.5
C31 C30 C29 119.24(5)
C31 C30 H30 120.4
C29 C30 H30 120.4
C29 C28 C27 122.09(5)
C29 C28 H28 119.0
C27 C28 H28 119.0
C11 C9 C10 110.04(7)
C11 C9 P2 110.66(5)
C10 C9 P2 116.60(6)
C11 C9 H9 106.3
C10 C9 H9 106.3
P2 C9 H9 106.3
C16 B1 C4 118.74(4)
C16 B1 C27 110.57(4)
C4 B1 C27 110.76(4)
C16 B1 Fe1 95.99(3)
C4 B1 Fe1 101.06(3)
C27 B1 Fe1 119.19(3)
C16 B1 H1 110.8(5)
C4 B1 H1 107.4(4)
C27 B1 H1 96.2(4)
Fe1 B1 H1 23.6(4)
C9 C10 H10A 109.5
C9 C10 H10B 109.5
H10A C10 H10B 109.5
C9 C10 H10C 109.5
H10A C10 H10C 109.5
H10B C10 H10C 109.5
O2 C2 Fe1 177.23(7)
C15 P1 C24 100.98(17)
C15 P1 C21 109.73(17)
C24 P1 C21 102.45(18)
C15 P1 Fe1 107.35(10)
C24 P1 Fe1 117.86(15)
C21 P1 Fe1 117.18(18)
C22 C21 C23 109.2(3)
C22 C21 P1 115.0(3)
C23 C21 P1 111.9(3)
C22 C21 H21 106.7
C23 C21 H21 106.7
P1 C21 H21 106.7
C25 C24 C26 110.6(3)
C25 C24 P1 113.1(3)
C26 C24 P1 112.4(3)
C25 C24 H24 106.8
C26 C24 H24 106.8
P1 C24 H24 106.8
C15 P10 C210 107.0(3)
C15 P10 C240 104.2(3)
C210 P10 C240 103.7(3)
C15 P10 Fe1 110.2(2)
C210 P10 Fe1 114.1(3)
C240 P10 Fe1 116.8(3)
C260 C240 C250 112.8(6)
C260 C240 P10 110.2(6)
C250 C240 P10 112.7(5)
C260 C240 H240 106.9
C250 C240 H240 106.9
P10 C240 H240 106.9
C240 C250 H25D 109.5
C240 C250 H25E 109.5
H25D C250 H25E 109.5
C240 C250 H25F 109.5
H25D C250 H25F 109.5
H25E C250 H25F 109.5
C210 C230 H23D 109.5
C210 C230 H23E 109.5
H23D C230 H23E 109.5
C210 C230 H23F 109.5
H23D C230 H23F 109.5
H23E C230 H23F 109.5
C230 C210 C220 109.2(6)
C230 C210 P10 112.4(5)
C220 C210 P10 114.7(6)
C230 C210 H210 106.7
C220 C210 H210 106.7
P10 C210 H210 106.7
C210 C220 H22D 109.5
C210 C220 H22E 109.5
H22D C220 H22E 109.5
C210 C220 H22F 109.5
H22D C220 H22F 109.5
H22E C220 H22F 109.5
C240 C260 H26D 109.5
C240 C260 H26E 109.5
H26D C260 H26E 109.5
C240 C260 H26F 109.5
H26D C260 H26F 109.5
H26E C260 H26F 109.5

loop_
_geom_bond_atom_site_label_1
_geom_bond_atom_site_label_2
_geom_bond_distance
Fe1 C2 1.7466(6)
Fe1 C1 1.7970(5)
Fe1 P10 2.169(5)
Fe1 P2 2.2146(2)
Fe1 P1 2.249(2)
Fe1 B1 2.7426(6)
Fe1 H1 1.614(10)
Fe1 H2 1.468(13)
P2 C3 1.8233(5)
P2 C12 1.8507(6)
P2 C9 1.8718(6)
O1 C1 1.1472(7)
O2 C2 1.1549(7)
C15 C20 1.4050(7)
C15 C16 1.4097(7)
C15 P1 1.8235(19)
C15 P10 1.838(4)
C16 C17 1.4080(7)
C16 B1 1.6105(7)
C19 C20 1.3903(8)
C19 C18 1.3913(8)
C19 H19 0.9500
C20 H20 0.9500
C8 C7 1.3880(9)
C8 C3 1.4084(8)
C8 H8 0.9500
C18 C17 1.3893(8)
C18 H18 0.9500
C4 C3 1.4066(7)
C4 C5 1.4134(7)
C4 B1 1.6146(7)
C14 C12 1.5321(9)
C14 H14A 0.9800
C14 H14B 0.9800
C14 H14C 0.9800
C5 C6 1.3894(8)
C5 H5 0.9500
C17 H17 0.9500
C12 C13 1.5319(9)
C12 H12 1.0000
C6 C7 1.3946(10)
C6 H6 0.9500
C7 H7 0.9500
C32 C31 1.3972(8)
C32 C27 1.4045(7)
C32 H32 0.9500
C13 H13A 0.9800
C13 H13B 0.9800
C13 H13C 0.9800
C29 C30 1.3912(8)
C29 C28 1.3946(7)
C29 H29 0.9500
C31 C30 1.3884(9)
C31 H31 0.9500
C27 C28 1.4055(7)
C27 B1 1.6279(7)
C11 C9 1.5301(11)
C11 H11A 0.9800
C11 H11B 0.9800
C11 H11C 0.9800
C30 H30 0.9500
C28 H28 0.9500
C9 C10 1.5393(12)
C9 H9 1.0000
B1 H1 1.329(10)
C10 H10A 0.9800
C10 H10B 0.9800
C10 H10C 0.9800
P1 C24 1.853(4)
P1 C21 1.857(4)
C22 C21 1.520(5)
C22 H22A 0.9800
C22 H22B 0.9800
C22 H22C 0.9800
C21 C23 1.527(4)
C21 H21 1.0000
C23 H23A 0.9800
C23 H23B 0.9800
C23 H23C 0.9800
C24 C25 1.533(5)
C24 C26 1.533(4)
C24 H24 1.0000
C25 H25A 0.9800
C25 H25B 0.9800
C25 H25C 0.9800
C26 H26A 0.9800
C26 H26B 0.9800
C26 H26C 0.9800
P10 C210 1.856(7)
P10 C240 1.859(7)
C240 C260 1.519(8)
C240 C250 1.542(9)
C240 H240 1.0000
C250 H25D 0.9800
C250 H25E 0.9800
C250 H25F 0.9800
C230 C210 1.509(8)
C230 H23D 0.9800
C230 H23E 0.9800
C230 H23F 0.9800
C210 C220 1.553(9)
C210 H210 1.0000
C220 H22D 0.9800
C220 H22E 0.9800
C220 H22F 0.9800
C260 H26D 0.9800
C260 H26E 0.9800
C260 H26F 0.9800
